data_2226603
loop_
_publ_author_name
'Altaf, Ataf Ali'
'Badshah, Amin'
'Khan, Nasir'
'Tahir, M. Nawaz'

_publ_section_title
;
 <i>N</i>-(4-Ferrocenylphenyl)benzamide
;
_journal_coeditor_code NG2774
_journal_issue 7
_journal_name_full 'Acta Crystallographica Section E'
_journal_page_first m831
_journal_paper_doi 10.1107/S1600536810023470
_journal_volume 66
_journal_year 2010
_chemical_formula_iupac '[Fe (C5 H5) (C18 H14 N O)]'
_chemical_formula_moiety 'C23 H19 Fe N O'
_chemical_formula_sum 'C23 H19 Fe N O'
_chemical_formula_weight 381.24
_chemical_name_systematic
;
<i>N</i>-(4-Ferrocenylphenyl)benzamide
;
_space_group_IT_number 14
_symmetry_cell_setting monoclinic
_symmetry_space_group_name_Hall '-P 2ybc'
_symmetry_space_group_name_H-M 'P 1 21/c 1'
_atom_sites_solution_hydrogens geom
_atom_sites_solution_primary direct
_atom_sites_solution_secondary difmap
_audit_creation_method SHELXL-97
_cell_angle_alpha 90
_cell_angle_beta 91.996(3)
_cell_angle_gamma 90
_cell_formula_units_Z 4
_cell_length_a 20.4467(16)
_cell_length_b 10.3592(8)
_cell_length_c 8.2933(6)
_cell_measurement_reflns_used 1703
_cell_measurement_temperature 296(2)
_cell_measurement_theta_max 25.50
_cell_measurement_theta_min 1.99
_cell_volume 1755.6(2)
_computing_cell_refinement 'SAINT (Bruker, 2007)'
_computing_data_collection 'APEX2 (Bruker, 2007)'
_computing_data_reduction 'SAINT (Bruker, 2007)'
_computing_molecular_graphics 'ORTEP-3 for Windows (Farrugia, 1997) and PLATON (Spek, 2009)'
_computing_publication_material
;
WinGX (Farrugia, 1999) and PLATON (Spek, 2009)
;
_computing_structure_refinement 'SHELXL97 (Sheldrick, 2008)'
_computing_structure_solution 'SHELXS97 (Sheldrick, 2008)'
_diffrn_ambient_temperature 296(2)
_diffrn_detector_area_resol_mean 8.20
_diffrn_measured_fraction_theta_full 0.999
_diffrn_measured_fraction_theta_max 0.999
_diffrn_measurement_device_type 'Bruker Kappa APEXII CCD'
_diffrn_measurement_method \w
_diffrn_radiation_monochromator graphite
_diffrn_radiation_source 'fine-focus sealed tube'
_diffrn_radiation_type MoK\a
_diffrn_radiation_wavelength 0.71073
_diffrn_reflns_av_R_equivalents 0.0743
_diffrn_reflns_av_sigmaI/netI 0.0766
_diffrn_reflns_limit_h_max 24
_diffrn_reflns_limit_h_min -24
_diffrn_reflns_limit_k_max 12
_diffrn_reflns_limit_k_min -11
_diffrn_reflns_limit_l_max 10
_diffrn_reflns_limit_l_min -10
_diffrn_reflns_number 13450
_diffrn_reflns_theta_full 25.50
_diffrn_reflns_theta_max 25.50
_diffrn_reflns_theta_min 1.99
_diffrn_standards_number 0
_exptl_absorpt_coefficient_mu 0.870
_exptl_absorpt_correction_T_max 0.931
_exptl_absorpt_correction_T_min 0.865
_exptl_absorpt_correction_type multi-scan
_exptl_absorpt_process_details '(SADABS; Bruker, 2005)'
_exptl_crystal_colour orange
_exptl_crystal_density_diffrn 1.442
_exptl_crystal_density_method 'not measured'
_exptl_crystal_description needle
_exptl_crystal_F_000 792
_exptl_crystal_size_max 0.32
_exptl_crystal_size_mid 0.14
_exptl_crystal_size_min 0.08
_refine_diff_density_max 0.224
_refine_diff_density_min -0.234
_refine_ls_goodness_of_fit_ref 0.997
_refine_ls_hydrogen_treatment constr
_refine_ls_matrix_type full
_refine_ls_number_parameters 260
_refine_ls_number_reflns 3257
_refine_ls_number_restraints 60
_refine_ls_restrained_S_all 0.997
_refine_ls_R_factor_all 0.1165
_refine_ls_R_factor_gt 0.0430
_refine_ls_shift/su_max 0.000
_refine_ls_shift/su_mean 0.000
_refine_ls_structure_factor_coef Fsqd
_refine_ls_weighting_details 'calc w=1/[\s^2^(Fo^2^)+(0.0304P)^2^+0.2729P] where P=(Fo^2^+2Fc^2^)/3'
_refine_ls_weighting_scheme calc
_refine_ls_wR_factor_gt 0.0755
_refine_ls_wR_factor_ref 0.0985
_reflns_number_gt 1703
_reflns_number_total 3257
_reflns_threshold_expression I>2\s(I)
_cod_data_source_file ng2774.cif
_cod_data_source_block I
_cod_original_sg_symbol_H-M 'P 21/c'
_cod_database_code 2226603
_cod_database_fobs_code 2226603

loop_
_symmetry_equiv_pos_site_id
_symmetry_equiv_pos_as_xyz
1 x,y,z
2 -x,1/2+y,1/2-z
3 -x,-y,-z
4 x,1/2-y,1/2+z

loop_
_atom_site_aniso_label
_atom_site_aniso_U_11
_atom_site_aniso_U_22
_atom_site_aniso_U_33
_atom_site_aniso_U_12
_atom_site_aniso_U_13
_atom_site_aniso_U_23
Fe1 0.0403(3) 0.0540(3) 0.0581(3) -0.0033(3) 0.0001(2) 0.0041(3)
O1 0.0488(16) 0.0309(15) 0.098(2) 0.0007(13) 0.0098(15) 0.0039(16)
N1 0.0424(18) 0.0271(16) 0.060(2) -0.0006(14) 0.0035(15) 0.0015(15)
C1A 0.044(5) 0.077(6) 0.051(5) -0.007(5) 0.001(4) 0.010(4)
C2A 0.074(7) 0.052(6) 0.060(6) -0.015(5) 0.006(5) -0.001(5)
C3A 0.074(7) 0.058(6) 0.082(6) 0.009(5) 0.001(5) 0.008(5)
C4A 0.045(5) 0.064(6) 0.080(7) 0.003(5) -0.002(5) 0.001(6)
C5A 0.055(6) 0.088(6) 0.067(6) 0.003(5) -0.018(5) 0.004(6)
C6 0.054(2) 0.067(3) 0.051(2) 0.004(2) 0.0038(19) -0.005(2)
C7 0.055(3) 0.091(4) 0.069(3) 0.011(2) 0.020(2) 0.007(3)
C8 0.057(3) 0.064(3) 0.094(4) -0.013(2) 0.012(3) 0.018(3)
C9 0.054(3) 0.051(3) 0.076(3) -0.006(2) 0.009(2) 0.004(2)
C10 0.047(2) 0.044(2) 0.046(2) -0.0008(19) 0.0011(19) 0.0072(19)
C11 0.046(2) 0.035(2) 0.036(2) 0.0022(17) -0.0020(18) 0.0062(17)
C12 0.054(2) 0.037(2) 0.045(2) -0.0002(18) 0.0050(18) -0.0052(17)
C13 0.051(2) 0.038(2) 0.042(2) -0.0072(16) 0.0026(18) -0.0049(17)
C14 0.041(2) 0.0288(19) 0.044(2) -0.0018(16) 0.0004(18) 0.0049(18)
C15 0.052(2) 0.036(2) 0.058(3) -0.0002(18) 0.004(2) -0.0109(19)
C16 0.041(2) 0.046(2) 0.061(3) -0.0039(18) -0.0027(19) -0.011(2)
C17 0.049(2) 0.0293(19) 0.048(2) 0.0011(18) -0.0019(19) 0.0012(18)
C18 0.040(2) 0.0309(19) 0.040(2) -0.0026(17) -0.0010(17) -0.0052(17)
C19 0.055(2) 0.041(2) 0.046(2) -0.003(2) 0.0010(17) 0.007(2)
C20 0.056(3) 0.064(3) 0.053(3) -0.007(2) 0.014(2) 0.009(2)
C21 0.047(2) 0.070(3) 0.050(3) 0.008(2) 0.007(2) -0.003(2)
C22 0.049(2) 0.045(2) 0.057(3) 0.008(2) -0.004(2) -0.002(2)
C23 0.047(2) 0.035(2) 0.050(2) -0.0055(17) 0.0018(18) 0.0022(18)
C4B 0.062(7) 0.065(7) 0.079(8) 0.000(5) -0.004(6) 0.015(6)
C5B 0.059(7) 0.054(7) 0.079(7) 0.001(5) -0.007(6) 0.001(6)
C2B 0.065(9) 0.085(7) 0.064(6) 0.001(6) 0.011(6) 0.001(6)
C3B 0.050(6) 0.062(7) 0.059(7) -0.004(5) 0.006(5) 0.012(6)
C1B 0.053(6) 0.073(8) 0.051(7) 0.004(5) -0.010(5) -0.015(6)

loop_
_atom_site_type_symbol
_atom_site_label
_atom_site_fract_x
_atom_site_fract_y
_atom_site_fract_z
_atom_site_U_iso_or_equiv
_atom_site_thermal_displace_type
_atom_site_calc_flag
_atom_site_refinement_flags
_atom_site_occupancy
Fe Fe1 0.37659(2) 0.49923(6) 0.17093(6) 0.0508(2) Uani . . 1.000
O O1 0.00559(11) 0.4359(2) 0.2493(3) 0.0591(10) Uani . . 1.000
N N1 0.03504(13) 0.6469(3) 0.2387(3) 0.0431(10) Uani . . 1.000
C C1A 0.3578(5) 0.4675(8) 0.4134(8) 0.057(3) Uani . . 0.548(14)
C C2A 0.3398(3) 0.3566(8) 0.3215(12) 0.062(4) Uani . . 0.548(14)
C C3A 0.3962(6) 0.3122(6) 0.2429(9) 0.071(4) Uani . . 0.548(14)
C C4A 0.4490(3) 0.3957(11) 0.2861(14) 0.063(3) Uani . . 0.548(14)
C C5A 0.4253(5) 0.4917(7) 0.3915(11) 0.071(3) Uani . . 0.548(14)
C C6 0.32793(17) 0.5137(4) -0.0465(4) 0.0573(14) Uani . . 1.000
C C7 0.3954(2) 0.5401(4) -0.0623(5) 0.0713(19) Uani . . 1.000
C C8 0.4114(2) 0.6458(4) 0.0363(6) 0.0715(19) Uani . . 1.000
C C9 0.35447(19) 0.6862(4) 0.1150(5) 0.0602(17) Uani . . 1.000
C C10 0.30168(17) 0.6043(3) 0.0627(4) 0.0457(12) Uani . . 1.000
C C11 0.23316(16) 0.6128(3) 0.1118(4) 0.0391(12) Uani . . 1.000
C C12 0.18580(17) 0.5278(3) 0.0523(4) 0.0453(12) Uani . . 1.000
C C13 0.12123(17) 0.5361(3) 0.0931(4) 0.0436(12) Uani . . 1.000
C C14 0.10100(16) 0.6315(3) 0.1977(4) 0.0380(11) Uani . . 1.000
C C15 0.14760(17) 0.7169(3) 0.2587(4) 0.0486(14) Uani . . 1.000
C C16 0.21225(17) 0.7074(3) 0.2172(4) 0.0494(14) Uani . . 1.000
C C17 -0.00885(18) 0.5505(3) 0.2620(4) 0.0422(11) Uani . . 1.000
C C18 -0.07618(16) 0.5899(3) 0.3012(4) 0.0370(11) Uani . . 1.000
C C19 -0.11146(17) 0.5096(4) 0.3993(4) 0.0474(12) Uani . . 1.000
C C20 -0.17482(19) 0.5387(4) 0.4346(4) 0.0574(17) Uani . . 1.000
C C21 -0.20407(18) 0.6490(4) 0.3725(4) 0.0555(16) Uani . . 1.000
C C22 -0.16941(18) 0.7288(3) 0.2752(4) 0.0505(14) Uani . . 1.000
C C23 -0.10566(17) 0.7008(3) 0.2401(4) 0.0440(12) Uani . . 1.000
C C4B 0.3690(6) 0.3127(5) 0.2407(9) 0.069(4) Uani . . 0.452(14)
C C5B 0.4363(4) 0.3442(12) 0.2316(7) 0.064(4) Uani . . 0.452(14)
C C2B 0.3900(7) 0.4859(9) 0.4075(6) 0.071(4) Uani . . 0.452(14)
C C3B 0.3403(3) 0.4003(14) 0.3494(7) 0.057(4) Uani . . 0.452(14)
C C1B 0.4493(4) 0.4513(11) 0.3347(11) 0.059(4) Uani . . 0.452(14)
H H2A 0.29841 0.31948 0.31421 0.0743 Uiso . . 0.548(14)
H H3A 0.39814 0.24098 0.17497 0.0854 Uiso . . 0.548(14)
H H1 0.02125 0.72473 0.24998 0.0516 Uiso . . 1.000
H H1A 0.33027 0.51581 0.47674 0.0691 Uiso . . 0.548(14)
H H9 0.35192 0.75418 0.18780 0.0721 Uiso . . 1.000
H H12 0.19812 0.46272 -0.01774 0.0542 Uiso . . 1.000
H H13 0.09095 0.47731 0.05016 0.0522 Uiso . . 1.000
H H15 0.13519 0.78179 0.32884 0.0583 Uiso . . 1.000
H H16 0.24256 0.76579 0.26085 0.0595 Uiso . . 1.000
H H19 -0.09203 0.43527 0.44165 0.0570 Uiso . . 1.000
H H20 -0.19813 0.48397 0.50050 0.0690 Uiso . . 1.000
H H21 -0.24698 0.66902 0.39664 0.0667 Uiso . . 1.000
H H22 -0.18916 0.80268 0.23229 0.0603 Uiso . . 1.000
H H23 -0.08235 0.75637 0.17540 0.0525 Uiso . . 1.000
H H4A 0.49163 0.38880 0.25146 0.0754 Uiso . . 0.548(14)
H H5A 0.44968 0.55865 0.43796 0.0843 Uiso . . 0.548(14)
H H6 0.30465 0.44801 -0.09898 0.0682 Uiso . . 1.000
H H7 0.42391 0.49520 -0.12674 0.0859 Uiso . . 1.000
H H8 0.45265 0.68325 0.04830 0.0857 Uiso . . 1.000
H H1B 0.48960 0.49158 0.35164 0.0710 Uiso . . 0.452(14)
H H2B 0.38458 0.55296 0.48043 0.0854 Uiso . . 0.452(14)
H H3B 0.29669 0.40137 0.37753 0.0683 Uiso . . 0.452(14)
H H4B 0.34740 0.24631 0.18514 0.0827 Uiso . . 0.452(14)
H H5B 0.46662 0.30206 0.16913 0.0768 Uiso . . 0.452(14)

loop_
_atom_type_symbol
_atom_type_description
_atom_type_scat_dispersion_real
_atom_type_scat_dispersion_imag
_atom_type_scat_source
O O 0.0106 0.0060 'International Tables Vol C Tables 4.2.6.8 and 6.1.1.4'
N N 0.0061 0.0033 'International Tables Vol C Tables 4.2.6.8 and 6.1.1.4'
Fe Fe 0.3463 0.8444 'International Tables Vol C Tables 4.2.6.8 and 6.1.1.4'
H H 0.0000 0.0000 'International Tables Vol C Tables 4.2.6.8 and 6.1.1.4'
C C 0.0033 0.0016 'International Tables Vol C Tables 4.2.6.8 and 6.1.1.4'

loop_
_geom_angle_atom_site_label_1
_geom_angle_atom_site_label_2
_geom_angle_atom_site_label_3
_geom_angle_site_symmetry_1
_geom_angle_site_symmetry_2
_geom_angle_site_symmetry_3
_geom_angle
_geom_angle_publ_flag
C1A Fe1 C2A . . . 39.7(3) no
C1A Fe1 C3A . . . 67.3(3) no
C1A Fe1 C4A . . . 67.7(4) no
C1A Fe1 C5A . . . 40.1(4) no
C1A Fe1 C6 . . . 139.9(3) no
C1A Fe1 C7 . . . 177.0(3) no
C1A Fe1 C8 . . . 136.8(3) no
C1A Fe1 C9 . . . 108.8(3) no
C1A Fe1 C10 . . . 110.1(3) no
C2A Fe1 C3A . . . 40.0(4) no
C2A Fe1 C4A . . . 67.6(3) no
C2A Fe1 C5A . . . 67.3(3) no
C2A Fe1 C6 . . . 114.0(3) no
C2A Fe1 C7 . . . 143.2(3) no
C2A Fe1 C8 . . . 176.4(3) no
C2A Fe1 C9 . . . 136.5(2) no
C2A Fe1 C10 . . . 110.9(2) no
C3A Fe1 C4A . . . 40.5(4) no
C3A Fe1 C5A . . . 67.9(3) no
C3A Fe1 C6 . . . 114.2(3) no
C3A Fe1 C7 . . . 115.5(3) no
C3A Fe1 C8 . . . 142.6(3) no
C3A Fe1 C9 . . . 176.0(3) no
C3A Fe1 C10 . . . 139.2(3) no
C4A Fe1 C5A . . . 40.6(4) no
C4A Fe1 C6 . . . 141.2(3) no
C4A Fe1 C7 . . . 113.4(3) no
C4A Fe1 C8 . . . 112.9(3) no
C4A Fe1 C9 . . . 139.3(3) no
C4A Fe1 C10 . . . 177.8(3) no
C5A Fe1 C6 . . . 177.9(2) no
C5A Fe1 C7 . . . 139.0(3) no
C5A Fe1 C8 . . . 110.5(3) no
C5A Fe1 C9 . . . 109.6(2) no
C5A Fe1 C10 . . . 137.6(3) no
C6 Fe1 C7 . . . 40.81(15) yes
C6 Fe1 C8 . . . 68.11(17) yes
C6 Fe1 C9 . . . 68.32(16) yes
C6 Fe1 C10 . . . 40.66(14) yes
C1B Fe1 C6 . . . 158.5(3) no
C2B Fe1 C6 . . . 158.7(4) no
C3B Fe1 C6 . . . 121.3(2) no
C4B Fe1 C6 . . . 106.5(3) no
C5B Fe1 C6 . . . 122.6(2) no
C7 Fe1 C8 . . . 40.32(18) yes
C7 Fe1 C9 . . . 68.47(17) yes
C7 Fe1 C10 . . . 68.72(15) yes
C1B Fe1 C7 . . . 121.8(3) no
C2B Fe1 C7 . . . 159.4(4) no
C3B Fe1 C7 . . . 156.2(3) no
C4B Fe1 C7 . . . 119.4(2) no
C5B Fe1 C7 . . . 105.3(2) no
C8 Fe1 C9 . . . 40.79(16) yes
C8 Fe1 C10 . . . 68.55(15) yes
C1B Fe1 C8 . . . 106.7(3) no
C2B Fe1 C8 . . . 124.0(3) no
C3B Fe1 C8 . . . 162.4(4) no
C4B Fe1 C8 . . . 154.6(3) no
C5B Fe1 C8 . . . 120.0(3) no
C9 Fe1 C10 . . . 40.80(14) yes
C1B Fe1 C9 . . . 122.2(3) yes
C2B Fe1 C9 . . . 108.3(3) no
C3B Fe1 C9 . . . 125.4(4) no
C4B Fe1 C9 . . . 162.4(4) no
C5B Fe1 C9 . . . 156.5(3) no
C1B Fe1 C10 . . . 158.9(3) no
C2B Fe1 C10 . . . 123.0(4) no
C3B Fe1 C10 . . . 108.0(3) no
C4B Fe1 C10 . . . 124.5(3) no
C5B Fe1 C10 . . . 160.1(3) no
C1B Fe1 C2B . . . 41.4(5) no
C1B Fe1 C3B . . . 70.0(3) no
C1B Fe1 C4B . . . 68.8(4) no
C1B Fe1 C5B . . . 40.4(4) no
C2B Fe1 C3B . . . 42.2(4) no
C2B Fe1 C4B . . . 70.1(3) no
C2B Fe1 C5B . . . 69.2(4) no
C3B Fe1 C4B . . . 41.7(4) no
C3B Fe1 C5B . . . 69.4(4) no
C4B Fe1 C5B . . . 40.5(4) no
C14 N1 C17 . . . 126.3(3) no
C17 N1 H1 . . . 117.00 no
C14 N1 H1 . . . 117.00 no
Fe1 C1A C5A . . . 68.7(5) no
C2A C1A C5A . . . 108.0(7) no
Fe1 C1A C2A . . . 70.3(5) no
Fe1 C1B C2B . . . 66.9(5) no
C2B C1B C5B . . . 108.0(8) no
Fe1 C1B C5B . . . 70.9(5) no
Fe1 C2A C3A . . . 68.9(4) no
C1A C2A C3A . . . 108.0(7) no
Fe1 C2A C1A . . . 69.9(4) no
Fe1 C2B C1B . . . 71.7(4) no
Fe1 C2B C3B . . . 68.5(4) no
C1B C2B C3B . . . 108.1(7) no
Fe1 C3A C4A . . . 68.9(5) no
Fe1 C3A C2A . . . 71.1(5) no
C2A C3A C4A . . . 108.0(7) no
Fe1 C3B C2B . . . 69.3(5) no
Fe1 C3B C4B . . . 71.4(4) no
C2B C3B C4B . . . 107.9(7) no
C3A C4A C5A . . . 108.0(7) no
Fe1 C4A C5A . . . 70.3(5) no
Fe1 C4A C3A . . . 70.7(5) no
C3B C4B C5B . . . 108.0(7) no
Fe1 C4B C3B . . . 67.0(5) no
Fe1 C4B C5B . . . 71.4(6) no
Fe1 C5A C4A . . . 69.1(5) no
C1A C5A C4A . . . 108.0(7) no
Fe1 C5A C1A . . . 71.2(5) no
Fe1 C5B C1B . . . 68.7(6) no
Fe1 C5B C4B . . . 68.1(5) no
C1B C5B C4B . . . 108.0(7) no
Fe1 C6 C7 . . . 69.4(2) no
C7 C6 C10 . . . 108.8(3) no
Fe1 C6 C10 . . . 70.61(19) no
Fe1 C7 C8 . . . 69.8(3) no
Fe1 C7 C6 . . . 69.8(2) no
C6 C7 C8 . . . 107.8(4) no
Fe1 C8 C9 . . . 70.0(2) no
Fe1 C8 C7 . . . 69.9(2) no
C7 C8 C9 . . . 108.7(4) no
Fe1 C9 C10 . . . 70.4(2) no
C8 C9 C10 . . . 108.0(3) no
Fe1 C9 C8 . . . 69.2(2) no
Fe1 C10 C6 . . . 68.73(19) no
Fe1 C10 C11 . . . 127.6(2) no
C6 C10 C9 . . . 106.7(3) no
Fe1 C10 C9 . . . 68.8(2) no
C9 C10 C11 . . . 126.6(3) no
C6 C10 C11 . . . 126.7(3) no
C10 C11 C12 . . . 121.5(3) no
C10 C11 C16 . . . 122.1(3) no
C12 C11 C16 . . . 116.4(3) no
C11 C12 C13 . . . 122.5(3) no
C12 C13 C14 . . . 120.5(3) no
C13 C14 C15 . . . 117.9(3) no
N1 C14 C15 . . . 119.4(3) no
N1 C14 C13 . . . 122.6(3) no
C14 C15 C16 . . . 121.1(3) no
C11 C16 C15 . . . 121.7(3) no
O1 C17 N1 . . . 122.4(3) no
O1 C17 C18 . . . 120.8(3) no
N1 C17 C18 . . . 116.8(3) no
C17 C18 C19 . . . 118.1(3) no
C19 C18 C23 . . . 119.0(3) no
C17 C18 C23 . . . 122.9(3) no
C18 C19 C20 . . . 120.6(4) no
C19 C20 C21 . . . 120.2(4) no
C20 C21 C22 . . . 119.5(3) no
C21 C22 C23 . . . 120.7(3) no
C18 C23 C22 . . . 120.1(3) no
Fe1 C1A H1A . . . 127.00 no
C2A C1A H1A . . . 126.00 no
C5A C1A H1A . . . 126.00 no
C5B C1B H1B . . . 126.00 no
Fe1 C1B H1B . . . 128.00 no
C2B C1B H1B . . . 126.00 no
Fe1 C2A H2A . . . 127.00 no
C1A C2A H2A . . . 126.00 no
C3A C2A H2A . . . 126.00 no
C3B C2B H2B . . . 126.00 no
Fe1 C2B H2B . . . 125.00 no
C1B C2B H2B . . . 126.00 no
Fe1 C3A H3A . . . 126.00 no
C2A C3A H3A . . . 126.00 no
C4A C3A H3A . . . 126.00 no
Fe1 C3B H3B . . . 125.00 no
C4B C3B H3B . . . 126.00 no
C2B C3B H3B . . . 126.00 no
C3A C4A H4A . . . 126.00 no
Fe1 C4A H4A . . . 125.00 no
C5A C4A H4A . . . 126.00 no
Fe1 C4B H4B . . . 127.00 no
C5B C4B H4B . . . 126.00 no
C3B C4B H4B . . . 126.00 no
C1A C5A H5A . . . 126.00 no
Fe1 C5A H5A . . . 125.00 no
C4A C5A H5A . . . 126.00 no
Fe1 C5B H5B . . . 129.00 no
C4B C5B H5B . . . 126.00 no
C1B C5B H5B . . . 126.00 no
C7 C6 H6 . . . 126.00 no
Fe1 C6 H6 . . . 126.00 no
C10 C6 H6 . . . 126.00 no
C8 C7 H7 . . . 126.00 no
Fe1 C7 H7 . . . 126.00 no
C6 C7 H7 . . . 126.00 no
C9 C8 H8 . . . 126.00 no
Fe1 C8 H8 . . . 126.00 no
C7 C8 H8 . . . 126.00 no
C10 C9 H9 . . . 126.00 no
Fe1 C9 H9 . . . 126.00 no
C8 C9 H9 . . . 126.00 no
C13 C12 H12 . . . 119.00 no
C11 C12 H12 . . . 119.00 no
C12 C13 H13 . . . 120.00 no
C14 C13 H13 . . . 120.00 no
C14 C15 H15 . . . 119.00 no
C16 C15 H15 . . . 119.00 no
C11 C16 H16 . . . 119.00 no
C15 C16 H16 . . . 119.00 no
C18 C19 H19 . . . 120.00 no
C20 C19 H19 . . . 120.00 no
C19 C20 H20 . . . 120.00 no
C21 C20 H20 . . . 120.00 no
C20 C21 H21 . . . 120.00 no
C22 C21 H21 . . . 120.00 no
C21 C22 H22 . . . 120.00 no
C23 C22 H22 . . . 120.00 no
C18 C23 H23 . . . 120.00 no
C22 C23 H23 . . . 120.00 no

loop_
_geom_bond_atom_site_label_1
_geom_bond_atom_site_label_2
_geom_bond_site_symmetry_1
_geom_bond_site_symmetry_2
_geom_bond_distance
_geom_bond_publ_flag
Fe1 C1A . . 2.086(7) no
Fe1 C2A . . 2.091(9) no
Fe1 C3A . . 2.063(7) no
Fe1 C4A . . 2.039(9) no
Fe1 C5A . . 2.054(9) no
Fe1 C6 . . 2.034(3) yes
Fe1 C7 . . 2.030(4) yes
Fe1 C8 . . 2.028(4) yes
Fe1 C9 . . 2.039(4) yes
Fe1 C10 . . 2.059(3) yes
Fe1 C1B . . 2.040(9) no
Fe1 C2B . . 1.976(5) no
Fe1 C3B . . 1.967(9) no
Fe1 C4B . . 2.025(6) no
Fe1 C5B . . 2.069(11) no
O1 C17 . . 1.229(4) no
N1 C14 . . 1.411(4) no
N1 C17 . . 1.361(4) no
N1 H1 . . 0.8600 no
C1A C5A . . 1.421(14) no
C1A C2A . . 1.420(12) no
C1B C2B . . 1.419(15) no
C1B C5B . . 1.420(15) no
C2A C3A . . 1.421(13) no
C2B C3B . . 1.420(16) no
C3A C4A . . 1.420(13) no
C3B C4B . . 1.420(13) no
C4A C5A . . 1.420(14) no
C4B C5B . . 1.419(15) no
C6 C7 . . 1.417(5) no
C6 C10 . . 1.422(5) no
C7 C8 . . 1.399(6) no
C8 C9 . . 1.417(6) no
C9 C10 . . 1.428(5) no
C10 C11 . . 1.475(5) no
C11 C12 . . 1.387(5) no
C11 C16 . . 1.390(5) no
C12 C13 . . 1.377(5) no
C13 C14 . . 1.388(5) no
C14 C15 . . 1.383(5) no
C15 C16 . . 1.381(5) no
C17 C18 . . 1.483(5) no
C18 C23 . . 1.385(5) no
C18 C19 . . 1.384(5) no
C19 C20 . . 1.372(5) no
C20 C21 . . 1.381(6) no
C21 C22 . . 1.370(5) no
C22 C23 . . 1.376(5) no
C1A H1A . . 0.9300 no
C1B H1B . . 0.9300 no
C2A H2A . . 0.9300 no
C2B H2B . . 0.9300 no
C3A H3A . . 0.9300 no
C3B H3B . . 0.9300 no
C4A H4A . . 0.9300 no
C4B H4B . . 0.9300 no
C5A H5A . . 0.9300 no
C5B H5B . . 0.9300 no
C6 H6 . . 0.9300 no
C7 H7 . . 0.9300 no
C8 H8 . . 0.9300 no
C9 H9 . . 0.9300 no
C12 H12 . . 0.9300 no
C13 H13 . . 0.9300 no
C15 H15 . . 0.9300 no
C16 H16 . . 0.9300 no
C19 H19 . . 0.9300 no
C20 H20 . . 0.9300 no
C21 H21 . . 0.9300 no
C22 H22 . . 0.9300 no
C23 H23 . . 0.9300 no

loop_
_geom_contact_atom_site_label_1
_geom_contact_atom_site_label_2
_geom_contact_distance
_geom_contact_site_symmetry_1
_geom_contact_site_symmetry_2
_geom_contact_publ_flag
Fe1 C12 4.001(4) . . no
Fe1 C16 4.022(3) . . no
Fe1 H1B 2.7100 . . no
Fe1 H2B 2.6300 . . no
Fe1 H3B 2.6100 . . no
Fe1 H4B 2.6900 . . no
Fe1 H5B 2.7500 . . no
O1 C13 2.926(4) . . no
O1 C23 3.180(4) . 2_545 no
O1 N1 3.110(4) . 2_545 no
O1 H19 2.6000 . . no
O1 H13 2.4800 . . no
O1 H1 2.2600 . 2_545 no
O1 H23 2.5000 . 2_545 no
N1 O1 3.110(4) . 2_555 no
N1 H23 2.6900 . . no
C1A C3A 2.298(11) . . no
C1A C4A 2.298(12) . . no
C1A C9 3.354(9) . . no
C1A C10 3.399(8) . . no
C1B C4B 2.297(14) . . no
C1B C7 3.556(10) . . no
C1B C8 3.264(11) . . no
C1B C1B 3.527(13) . 3_666 no
C1B C3B 2.298(11) . . no
C1B C9 3.571(11) . . no
C2A C4A 2.298(9) . . no
C2A C6 3.460(10) . . no
C2A C10 3.418(9) . . no
C2A C5A 2.298(12) . . no
C2B C4B 2.297(10) . . no
C2B C9 3.255(9) . . no
C2B C10 3.547(9) . . no
C2B C8 3.536(8) . . no
C2B C5B 2.297(13) . . no
C3A C5A 2.298(11) . . no
C3A C1A 2.298(11) . . no
C3A C7 3.461(8) . . no
C3A C6 3.440(9) . . no
C3B C1B 2.298(11) . . no
C3B C9 3.560(13) . . no
C3B C5B 2.298(11) . . no
C3B C6 3.488(8) . . no
C3B C10 3.258(11) . . no
C4A C1A 2.298(12) . . no
C4A C8 3.389(12) . . no
C4A C2A 2.298(9) . . no
C4A C7 3.401(12) . . no
C4B C7 3.500(8) . . no
C4B C2B 2.297(10) . . no
C4B C1B 2.297(14) . . no
C4B C6 3.252(8) . . no
C5A C9 3.344(10) . . no
C5A C8 3.354(10) . . no
C5A C5A 3.495(14) . 3_666 no
C5A C3A 2.298(11) . . no
C5A C2A 2.298(12) . . no
C5B C3B 2.298(11) . . no
C5B C2B 2.297(13) . . no
C5B C8 3.548(12) . . no
C5B C7 3.258(10) . . no
C5B C6 3.600(9) . . no
C6 C9 2.287(6) . . no
C6 C11 2.590(5) . . no
C6 C3A 3.440(9) . . no
C6 C8 2.275(6) . . no
C6 C2A 3.460(10) . . no
C6 C4B 3.252(8) . . no
C6 C5B 3.600(9) . . no
C6 C3B 3.488(8) . . no
C7 C5B 3.258(10) . . no
C7 C4A 3.401(12) . . no
C7 C1B 3.556(10) . . no
C7 C9 2.289(6) . . no
C7 C3A 3.461(8) . . no
C7 C10 2.308(5) . . no
C7 C4B 3.500(8) . . no
C8 C6 2.275(6) . . no
C8 C5B 3.548(12) . . no
C8 C1B 3.264(11) . . no
C8 C10 2.302(5) . . no
C8 C4A 3.389(12) . . no
C8 C2B 3.536(8) . . no
C8 C5A 3.354(10) . . no
C9 C5A 3.344(10) . . no
C9 C1B 3.571(11) . . no
C9 C11 2.594(5) . . no
C9 C1A 3.354(9) . . no
C9 C6 2.287(6) . . no
C9 C3B 3.560(13) . . no
C9 C2B 3.255(9) . . no
C9 C7 2.289(6) . . no
C10 C7 2.308(5) . . no
C10 C3B 3.258(11) . . no
C10 C8 2.302(5) . . no
C10 C2B 3.547(9) . . no
C10 C2A 3.418(9) . . no
C10 C1A 3.399(8) . . no
C12 Fe1 4.001(4) . . no
C12 C22 3.433(4) . 2_545 no
C13 C22 3.496(4) . 2_545 no
C13 O1 2.926(4) . . no
C15 C19 3.375(5) . 2_555 no
C16 Fe1 4.022(3) . . no
C19 C15 3.375(5) . 2_545 no
C22 C12 3.433(4) . 2_555 no
C22 C13 3.496(4) . 2_555 no
C23 O1 3.180(4) . 2_555 no
C1A H2A 2.1100 . . no
C1A H5A 2.1100 . . no
C1B H5B 2.1100 . . no
C1B H2B 2.1100 . . no
C1B H1B 2.9100 . 3_666 no
C2A H21 3.0700 . 3_566 no
C2A H1A 2.1100 . . no
C2A H3A 2.1100 . . no
C2B H1B 2.1100 . . no
C2B H3B 2.1100 . . no
C3A H2A 2.1100 . . no
C3A H4A 2.1100 . . no
C3B H2B 2.1100 . . no
C3B H4B 2.1100 . . no
C3B H21 2.9800 . 3_566 no
C4A H3A 2.1100 . . no
C4A H5A 2.1100 . . no
C4A H5A 3.0700 . 3_666 no
C4B H5B 2.1000 . . no
C4B H3B 2.1100 . . no
C4B H21 3.0900 . 2_545 no
C5A H4A 2.1100 . . no
C5A H1A 2.1100 . . no
C5A H5A 2.9200 . 3_666 no
C5B H4B 2.1100 . . no
C5B H1B 2.1100 . . no
C6 H7 2.1000 . . no
C6 H12 2.7200 . . no
C7 H9 3.0800 . 4_564 no
C7 H8 2.0800 . . no
C7 H4A 2.9300 . 3_665 no
C7 H6 2.1000 . . no
C8 H9 2.1000 . . no
C8 H7 2.0900 . . no
C9 H8 2.1000 . . no
C9 H16 2.7500 . . no
C9 H2B 3.0000 . 4_564 no
C10 H9 2.1100 . . no
C10 H16 3.0500 . 4_564 no
C10 H6 2.1000 . . no
C12 H22 2.9400 . 2_545 no
C12 H6 2.8900 . . no
C12 H15 2.8700 . 4_564 no
C13 H15 2.9100 . 4_564 no
C14 H19 3.0800 . 3_566 no
C15 H20 3.0400 . 3_566 no
C15 H19 3.0100 . 2_555 no
C16 H20 3.0900 . 3_566 no
C16 H9 2.9200 . . no
C17 H13 3.0500 . 3_565 no
C17 H13 2.8400 . . no
C18 H13 3.0000 . 3_565 no
C19 H15 3.0500 . 2_545 no
C20 H22 2.9900 . 4_565 no
C20 H3B 3.0500 . 3_566 no
C21 H22 3.0300 . 4_565 no
C21 H3B 2.9000 . 3_566 no
C21 H2A 3.0000 . 2_555 no
C22 H2A 2.8700 . 2_555 no
C22 H12 2.9600 . 3_565 no
C23 H12 3.1000 . 3_565 no
C23 H1 2.6100 . . no
C23 H13 3.0600 . 3_565 no
H1 H15 2.4700 . . no
H1 C23 2.6100 . . no
H1 H23 2.2100 . . no
H1 O1 2.2600 . 2_555 no
H1B Fe1 2.7100 . . no
H1B H1B 2.4900 . 3_666 no
H1B C1B 2.9100 . 3_666 no
H2A C22 2.8700 . 2_545 no
H2A C21 3.0000 . 2_545 no
H2A H21 2.5400 . 2_545 no
H2A H22 2.2600 . 2_545 no
H2B Fe1 2.6300 . . no
H2B C9 3.0000 . 4_565 no
H3B H20 2.5800 . 3_566 no
H3B Fe1 2.6100 . . no
H3B H22 2.5600 . 2_545 no
H3B C20 3.0500 . 3_566 no
H3B C21 2.9000 . 3_566 no
H3B H21 2.2800 . 3_566 no
H4A H7 2.3700 . 3_665 no
H4A C7 2.9300 . 3_665 no
H4B Fe1 2.6900 . . no
H4B H21 2.2800 . 2_545 no
H5A C5A 2.9200 . 3_666 no
H5A H5A 2.5700 . 3_666 no
H5A C4A 3.0700 . 3_666 no
H5B Fe1 2.7500 . . no
H5B H8 2.4900 . 3_665 no
H6 C12 2.8900 . . no
H6 H12 2.3100 . . no
H7 H4A 2.3700 . 3_665 no
H8 H5B 2.4900 . 3_665 no
H9 C7 3.0800 . 4_565 no
H9 C16 2.9200 . . no
H9 H16 2.3400 . . no
H12 C23 3.1000 . 3_565 no
H12 C6 2.7200 . . no
H12 H6 2.3100 . . no
H12 C22 2.9600 . 3_565 no
H13 C23 3.0600 . 3_565 no
H13 C17 2.8400 . . no
H13 C17 3.0500 . 3_565 no
H13 O1 2.4800 . . no
H13 C18 3.0000 . 3_565 no
H15 C19 3.0500 . 2_555 no
H15 C12 2.8700 . 4_565 no
H15 H1 2.4700 . . no
H15 C13 2.9100 . 4_565 no
H16 C9 2.7500 . . no
H16 H9 2.3400 . . no
H16 C10 3.0500 . 4_565 no
H19 C15 3.0100 . 2_545 no
H19 C14 3.0800 . 3_566 no
H19 O1 2.6000 . . no
H20 C15 3.0400 . 3_566 no
H20 C16 3.0900 . 3_566 no
H20 H3B 2.5800 . 3_566 no
H21 C3B 2.9800 . 3_566 no
H21 H3B 2.2800 . 3_566 no
H21 C2A 3.0700 . 3_566 no
H21 H2A 2.5400 . 2_555 no
H21 C4B 3.0900 . 2_555 no
H21 H4B 2.2800 . 2_555 no
H22 C12 2.9400 . 2_555 no
H22 H2A 2.2600 . 2_555 no
H22 H3B 2.5600 . 2_555 no
H22 C20 2.9900 . 4_564 no
H22 C21 3.0300 . 4_564 no
H23 N1 2.6900 . . no
H23 H1 2.2100 . . no
H23 O1 2.5000 . 2_555 no

loop_
_geom_hbond_atom_site_label_D
_geom_hbond_atom_site_label_H
_geom_hbond_atom_site_label_A
_geom_hbond_site_symmetry_A
_geom_hbond_distance_DH
_geom_hbond_distance_HA
_geom_hbond_distance_DA
_geom_hbond_angle_DHA
_geom_hbond_publ_flag
N1 H1 O1 2_555 0.8600 2.2600 3.110(4) 172.00 yes
C13 H13 O1 . 0.9300 2.4800 2.926(4) 109.00 yes
C23 H23 O1 2_555 0.9300 2.5000 3.180(4) 130.00 yes

loop_
_geom_torsion_atom_site_label_1
_geom_torsion_atom_site_label_2
_geom_torsion_atom_site_label_3
_geom_torsion_atom_site_label_4
_geom_torsion_site_symmetry_1
_geom_torsion_site_symmetry_2
_geom_torsion_site_symmetry_3
_geom_torsion_site_symmetry_4
_geom_torsion
_geom_torsion_publ_flag
C2A Fe1 C1A C5A . . . . 119.5(7) no
C3A Fe1 C1A C2A . . . . -37.3(5) no
C3A Fe1 C1A C5A . . . . 82.1(6) no
C4A Fe1 C1A C2A . . . . -81.3(5) no
C4A Fe1 C1A C5A . . . . 38.1(5) no
C5A Fe1 C1A C2A . . . . -119.5(7) no
C6 Fe1 C1A C2A . . . . 63.8(6) no
C6 Fe1 C1A C5A . . . . -176.8(4) no
C8 Fe1 C1A C2A . . . . 178.5(3) no
C8 Fe1 C1A C5A . . . . -62.1(6) no
C9 Fe1 C1A C2A . . . . 142.1(4) no
C9 Fe1 C1A C5A . . . . -98.4(4) no
C10 Fe1 C1A C2A . . . . 98.8(4) no
C10 Fe1 C1A C5A . . . . -141.8(4) no
C1A Fe1 C2A C3A . . . . -119.6(7) no
C3A Fe1 C2A C1A . . . . 119.6(7) no
C4A Fe1 C2A C1A . . . . 81.6(6) no
C4A Fe1 C2A C3A . . . . -38.0(6) no
C5A Fe1 C2A C1A . . . . 37.5(5) no
C5A Fe1 C2A C3A . . . . -82.1(5) no
C6 Fe1 C2A C1A . . . . -140.8(5) no
C6 Fe1 C2A C3A . . . . 99.7(5) no
C7 Fe1 C2A C1A . . . . -178.8(5) no
C7 Fe1 C2A C3A . . . . 61.7(6) no
C9 Fe1 C2A C1A . . . . -57.6(6) no
C9 Fe1 C2A C3A . . . . -177.2(4) no
C10 Fe1 C2A C1A . . . . -96.8(5) no
C10 Fe1 C2A C3A . . . . 143.7(5) no
C1A Fe1 C3A C2A . . . . 37.1(5) no
C1A Fe1 C3A C4A . . . . -81.8(6) no
C2A Fe1 C3A C4A . . . . -118.9(7) no
C4A Fe1 C3A C2A . . . . 118.9(7) no
C5A Fe1 C3A C2A . . . . 80.7(5) no
C5A Fe1 C3A C4A . . . . -38.2(6) no
C6 Fe1 C3A C2A . . . . -99.1(5) no
C6 Fe1 C3A C4A . . . . 142.1(5) no
C7 Fe1 C3A C2A . . . . -144.2(4) no
C7 Fe1 C3A C4A . . . . 96.9(5) no
C8 Fe1 C3A C2A . . . . 175.9(4) no
C8 Fe1 C3A C4A . . . . 57.0(7) no
C10 Fe1 C3A C2A . . . . -57.8(6) no
C10 Fe1 C3A C4A . . . . -176.7(5) no
C1A Fe1 C4A C3A . . . . 80.6(6) no
C1A Fe1 C4A C5A . . . . -37.7(5) no
C2A Fe1 C4A C3A . . . . 37.5(5) no
C2A Fe1 C4A C5A . . . . -80.8(6) no
C3A Fe1 C4A C5A . . . . -118.3(8) no
C5A Fe1 C4A C3A . . . . 118.3(8) no
C6 Fe1 C4A C3A . . . . -63.4(7) no
C6 Fe1 C4A C5A . . . . 178.3(4) no
C7 Fe1 C4A C3A . . . . -102.4(5) no
C7 Fe1 C4A C5A . . . . 139.3(5) no
C8 Fe1 C4A C3A . . . . -146.4(5) no
C8 Fe1 C4A C5A . . . . 95.3(5) no
C9 Fe1 C4A C3A . . . . 173.9(4) no
C9 Fe1 C4A C5A . . . . 55.6(7) no
C1A Fe1 C5A C4A . . . . 118.6(7) no
C2A Fe1 C5A C1A . . . . -37.1(5) no
C2A Fe1 C5A C4A . . . . 81.5(5) no
C3A Fe1 C5A C1A . . . . -80.5(6) no
C3A Fe1 C5A C4A . . . . 38.1(6) no
C4A Fe1 C5A C1A . . . . -118.6(7) no
C7 Fe1 C5A C1A . . . . 175.6(4) no
C7 Fe1 C5A C4A . . . . -65.8(6) no
C8 Fe1 C5A C1A . . . . 139.7(4) no
C8 Fe1 C5A C4A . . . . -101.6(5) no
C9 Fe1 C5A C1A . . . . 96.2(4) no
C9 Fe1 C5A C4A . . . . -145.2(5) no
C10 Fe1 C5A C1A . . . . 59.5(6) no
C10 Fe1 C5A C4A . . . . 178.1(4) no
C1A Fe1 C6 C7 . . . . 175.5(4) no
C1A Fe1 C6 C10 . . . . 55.7(5) no
C2A Fe1 C6 C7 . . . . -145.6(3) no
C2A Fe1 C6 C10 . . . . 94.6(3) no
C3A Fe1 C6 C7 . . . . -101.6(4) no
C3A Fe1 C6 C10 . . . . 138.6(4) no
C4A Fe1 C6 C7 . . . . -62.1(5) no
C4A Fe1 C6 C10 . . . . 178.2(4) no
C7 Fe1 C6 C10 . . . . -119.8(3) no
C8 Fe1 C6 C7 . . . . 37.6(2) no
C8 Fe1 C6 C10 . . . . -82.1(2) no
C9 Fe1 C6 C7 . . . . 81.7(3) no
C9 Fe1 C6 C10 . . . . -38.0(2) no
C10 Fe1 C6 C7 . . . . 119.8(3) no
C2A Fe1 C7 C6 . . . . 59.4(4) no
C2A Fe1 C7 C8 . . . . 178.3(4) no
C3A Fe1 C7 C6 . . . . 98.2(4) no
C3A Fe1 C7 C8 . . . . -142.9(4) no
C4A Fe1 C7 C6 . . . . 142.8(4) no
C4A Fe1 C7 C8 . . . . -98.3(4) no
C5A Fe1 C7 C6 . . . . -176.9(4) no
C5A Fe1 C7 C8 . . . . -58.0(4) no
C6 Fe1 C7 C8 . . . . 118.9(3) no
C8 Fe1 C7 C6 . . . . -118.9(3) no
C9 Fe1 C7 C6 . . . . -81.3(3) no
C9 Fe1 C7 C8 . . . . 37.5(2) no
C10 Fe1 C7 C6 . . . . -37.4(2) no
C10 Fe1 C7 C8 . . . . 81.5(2) no
C1A Fe1 C8 C7 . . . . -179.0(4) no
C1A Fe1 C8 C9 . . . . -59.2(5) no
C3A Fe1 C8 C7 . . . . 63.6(5) no
C3A Fe1 C8 C9 . . . . -176.6(4) no
C4A Fe1 C8 C7 . . . . 99.8(4) no
C4A Fe1 C8 C9 . . . . -140.4(4) no
C5A Fe1 C8 C7 . . . . 143.6(3) no
C5A Fe1 C8 C9 . . . . -96.6(4) no
C6 Fe1 C8 C7 . . . . -38.1(2) no
C6 Fe1 C8 C9 . . . . 81.7(3) no
C7 Fe1 C8 C9 . . . . 119.8(4) no
C9 Fe1 C8 C7 . . . . -119.8(4) no
C10 Fe1 C8 C7 . . . . -82.0(2) no
C10 Fe1 C8 C9 . . . . 37.8(2) no
C1A Fe1 C9 C8 . . . . 141.6(4) no
C1A Fe1 C9 C10 . . . . -99.3(3) no
C2A Fe1 C9 C8 . . . . 176.3(4) no
C2A Fe1 C9 C10 . . . . -64.6(4) no
C4A Fe1 C9 C8 . . . . 64.2(5) no
C4A Fe1 C9 C10 . . . . -176.7(5) no
C5A Fe1 C9 C8 . . . . 99.0(4) no
C5A Fe1 C9 C10 . . . . -141.9(3) no
C6 Fe1 C9 C8 . . . . -81.2(3) no
C6 Fe1 C9 C10 . . . . 37.9(2) no
C7 Fe1 C9 C8 . . . . -37.1(3) no
C7 Fe1 C9 C10 . . . . 82.0(2) no
C8 Fe1 C9 C10 . . . . 119.1(3) no
C10 Fe1 C9 C8 . . . . -119.1(3) no
C1A Fe1 C10 C6 . . . . -145.5(3) no
C1A Fe1 C10 C9 . . . . 95.8(3) no
C1A Fe1 C10 C11 . . . . -24.8(4) no
C2A Fe1 C10 C6 . . . . -102.9(3) no
C2A Fe1 C10 C9 . . . . 138.3(3) no
C2A Fe1 C10 C11 . . . . 17.8(4) no
C3A Fe1 C10 C6 . . . . -67.3(4) no
C3A Fe1 C10 C9 . . . . 173.9(4) no
C3A Fe1 C10 C11 . . . . 53.4(5) no
C5A Fe1 C10 C6 . . . . 178.3(4) no
C5A Fe1 C10 C9 . . . . 59.5(4) no
C5A Fe1 C10 C11 . . . . -61.0(5) no
C6 Fe1 C10 C9 . . . . -118.8(3) no
C6 Fe1 C10 C11 . . . . 120.7(4) no
C7 Fe1 C10 C6 . . . . 37.5(2) no
C7 Fe1 C10 C9 . . . . -81.3(2) no
C7 Fe1 C10 C11 . . . . 158.2(3) no
C8 Fe1 C10 C6 . . . . 80.9(2) no
C8 Fe1 C10 C9 . . . . -37.8(2) no
C8 Fe1 C10 C11 . . . . -158.4(3) no
C9 Fe1 C10 C6 . . . . 118.8(3) no
C9 Fe1 C10 C11 . . . . -120.5(4) no
C17 N1 C14 C13 . . . . 37.2(5) no
C17 N1 C14 C15 . . . . -145.1(3) no
C14 N1 C17 O1 . . . . 0.2(5) no
C14 N1 C17 C18 . . . . -178.8(3) no
Fe1 C1A C2A C3A . . . . 58.6(6) no
C5A C1A C2A Fe1 . . . . -58.5(5) no
C5A C1A C2A C3A . . . . 0.0(9) no
Fe1 C1A C5A C4A . . . . -59.6(7) no
C2A C1A C5A Fe1 . . . . 59.6(6) no
C2A C1A C5A C4A . . . . 0.0(10) no
Fe1 C2A C3A C4A . . . . 59.2(6) no
C1A C2A C3A Fe1 . . . . -59.2(6) no
C1A C2A C3A C4A . . . . -0.1(10) no
Fe1 C3A C4A C5A . . . . 60.6(7) no
C2A C3A C4A Fe1 . . . . -60.6(6) no
C2A C3A C4A C5A . . . . 0.1(11) no
Fe1 C4A C5A C1A . . . . 60.9(6) no
C3A C4A C5A Fe1 . . . . -60.9(7) no
C3A C4A C5A C1A . . . . 0.0(11) no
Fe1 C6 C7 C8 . . . . -59.7(3) no
C10 C6 C7 Fe1 . . . . 59.9(2) no
C10 C6 C7 C8 . . . . 0.2(5) no
Fe1 C6 C10 C9 . . . . 58.6(3) no
Fe1 C6 C10 C11 . . . . -121.8(3) no
C7 C6 C10 Fe1 . . . . -59.1(3) no
C7 C6 C10 C9 . . . . -0.6(4) no
C7 C6 C10 C11 . . . . 179.1(3) no
Fe1 C7 C8 C9 . . . . -59.4(3) no
C6 C7 C8 Fe1 . . . . 59.7(3) no
C6 C7 C8 C9 . . . . 0.2(5) no
Fe1 C8 C9 C10 . . . . -59.9(3) no
C7 C8 C9 Fe1 . . . . 59.4(3) no
C7 C8 C9 C10 . . . . -0.6(5) no
Fe1 C9 C10 C6 . . . . -58.5(2) no
Fe1 C9 C10 C11 . . . . 121.9(3) no
C8 C9 C10 Fe1 . . . . 59.2(3) no
C8 C9 C10 C6 . . . . 0.7(4) no
C8 C9 C10 C11 . . . . -179.0(3) no
Fe1 C10 C11 C12 . . . . -90.0(4) no
Fe1 C10 C11 C16 . . . . 91.2(4) no
C6 C10 C11 C12 . . . . 0.2(5) no
C6 C10 C11 C16 . . . . -178.5(3) no
C9 C10 C11 C12 . . . . 179.7(3) no
C9 C10 C11 C16 . . . . 1.0(5) no
C10 C11 C12 C13 . . . . -178.2(3) no
C16 C11 C12 C13 . . . . 0.6(5) no
C10 C11 C16 C15 . . . . 178.1(3) no
C12 C11 C16 C15 . . . . -0.7(5) no
C11 C12 C13 C14 . . . . -0.2(5) no
C12 C13 C14 N1 . . . . 177.7(3) no
C12 C13 C14 C15 . . . . 0.0(5) no
N1 C14 C15 C16 . . . . -177.9(3) no
C13 C14 C15 C16 . . . . -0.2(5) no
C14 C15 C16 C11 . . . . 0.6(5) no
O1 C17 C18 C19 . . . . 32.4(5) no
O1 C17 C18 C23 . . . . -145.5(3) no
N1 C17 C18 C19 . . . . -148.6(3) no
N1 C17 C18 C23 . . . . 33.5(5) no
C17 C18 C19 C20 . . . . -177.5(3) no
C23 C18 C19 C20 . . . . 0.5(5) no
C17 C18 C23 C22 . . . . 177.0(3) no
C19 C18 C23 C22 . . . . -1.0(5) no
C18 C19 C20 C21 . . . . -0.1(5) no
C19 C20 C21 C22 . . . . 0.2(5) no
C20 C21 C22 C23 . . . . -0.6(5) no
C21 C22 C23 C18 . . . . 1.0(5) no
